data_2010297
loop_
_publ_author_name
'Burgess, J.'
'Fawcett, J.'
'Parsons, S.A.'
'Russell, D.R.'

_publ_section_title
;
 Tris(ethylmaltolato)bismuth(III)
;
_journal_issue 12
_journal_name_full 'Acta Crystallographica Section C'
_journal_page_first 1911
_journal_page_last 1913
_journal_paper_doi 10.1107/S0108270194006463
_journal_volume 50
_journal_year 1994
_chemical_formula_moiety 'C21 H21 Bi1 O9'
_chemical_formula_sum 'C21 H21 Bi O9'
_chemical_formula_weight 626.4
_space_group_IT_number 14
_symmetry_cell_setting monoclinic
_symmetry_space_group_name_Hall '-P 2yn'
_symmetry_space_group_name_H-M 'P 1 21/n 1'
_atom_type_scat_source 'SHELXTL/PC (Sheldrick, 1991)'
_cell_angle_alpha 90.
_cell_angle_beta 92.61(3)
_cell_angle_gamma 90.
_cell_formula_units_Z 4
_cell_length_a 10.647(2)
_cell_length_b 17.004(3)
_cell_length_c 11.623(2)
_cell_measurement_reflns_used 30
_cell_measurement_temperature 293
_cell_measurement_theta_max 10.9
_cell_measurement_theta_min 5.2
_cell_volume 2102.1(7)
_diffrn_measurement_device 'Siemens P4'
_diffrn_measurement_method \w
_diffrn_radiation_type MoK\a
_diffrn_radiation_wavelength 0.71069
_diffrn_reflns_av_R_equivalents 0.0215
_diffrn_reflns_limit_h_max 14
_diffrn_reflns_limit_h_min -1
_diffrn_reflns_limit_k_max 22
_diffrn_reflns_limit_k_min -1
_diffrn_reflns_limit_l_max 15
_diffrn_reflns_limit_l_min -15
_diffrn_reflns_number 5796
_diffrn_reflns_theta_max 28.1
_diffrn_standards_decay_% <5
_diffrn_standards_interval_count 100
_diffrn_standards_number 3
_exptl_absorpt_coefficient_mu 8.56
_exptl_absorpt_correction_T_max 0.23
_exptl_absorpt_correction_T_min 0.05
_exptl_absorpt_correction_type empirical
_exptl_crystal_colour 'pale yellow'
_exptl_crystal_density_diffrn 1.98
_exptl_crystal_description block
_exptl_crystal_size_max 0.34
_exptl_crystal_size_mid 0.30
_exptl_crystal_size_min 0.27
_refine_diff_density_max 1.19
_refine_diff_density_min -0.78
_refine_ls_goodness_of_fit_obs 'not available on SHELX76'
_refine_ls_hydrogen_treatment noref
_refine_ls_number_parameters 250
_refine_ls_number_reflns 2883
_refine_ls_R_factor_obs 0.0466
_refine_ls_shift/esd_max 0.048
_refine_ls_structure_factor_coef F
_refine_ls_weighting_details 'w = 1.6622/(\s^2^F + 0.00067F^2^)'
_refine_ls_weighting_scheme calc
_refine_ls_wR_factor_obs 0.0469
_reflns_number_observed 2883
_reflns_number_total 4028
_reflns_observed_criterion I>2\s(I)
_cod_data_source_file hu1084.cif
_cod_data_source_block hu1084a
_cod_depositor_comments
;
The following automatic conversions were performed:

'_refine_ls_weighting_scheme' value 'w = 1.6622/(\s^2^F +
0.00067F^2^)' was changed to 'calc'. New tag
'_refine_ls_weighting_details' was created. The value of the new tag
was set to 'w = 1.6622/(\s^2^F + 0.00067F^2^)'.

Automatic conversion script
Id: cif_fix_values 3143 2015-03-26 13:38:13Z robertas 
;
_cod_original_sg_symbol_H-M 'P 21/n'
_cod_original_formula_sum 'C21 H21 Bi1 O9'
_cod_database_code 2010297

loop_
_symmetry_equiv_pos_as_xyz
x,y,z
1/2+x,1/2-y,1/2+z
-x,-y,-z
1/2-x,1/2+y,1/2-z

loop_
_atom_site_label
_atom_site_fract_x
_atom_site_fract_y
_atom_site_fract_z
_atom_site_U_iso_or_equiv
Bi .12453(4) .06436(2) .07423(3) .06420(10)
O(1) -.0715(7) .1044(5) .0230(6) .070(3)
O(2) .0238(7) .1239(5) .2404(6) .082(3)
O(3) -.3073(8) .2235(5) .1509(7) .089(3)
O(11) .1083(7) .0672(4) -.1180(6) .074(3)
O(12) .3238(7) .0282(5) -.0031(6) .079(3)
O(13) .3008(8) -.0021(5) -.3447(6) .084(3)
O(21) .1754(7) .1841(4) .0536(6) .074(3)
O(22) .2983(8) .0970(5) .2206(7) .080(3)
O(23) .3488(10) .3305(5) .2121(9) .104(4)
C(1) -.4533(14) .1666(9) -.0389(14) .121(5)
C(2) -.3181(12) .1772(8) -.0389(11) .093(4)
C(3) -.2465(11) .1793(7) .0741(9) .076(4)
C(4) -.1325(10) .1452(7) .0986(10) .069(4)
C(5) -.0787(10) .1549(7) .2141(9) .068(4)
C(6) -.1474(11) .2011(7) .2912(10) .077(4)
C(7) -.2563(12) .2330(8) .2566(11) .088(5)
C(11) .1227(17) .0975(11) -.4635(15) .136(6)
C(12) .0912(4) .0443(8) -.3692(13) .102(4)
C(13) .2005(13) .0278(7) -.2903(10) .080(4)
C(14) .2064(11) .0392(6) -.1745(9) .068(4)
C(15) .3187(9) .0207(6) -.1109(8) .061(3)
C(16) .4188(11) -.0083(7) -.1723(10) .078(4)
C(17) .4063(11) -.0194(7) -.2845(10) .077(4)
C(21) .087(2) .3764(16) .097(2) .228(12)
C(22) .2021(14) .3530(9) .0591(12) .103(4)
C(23) .2688(12) .2947(7) .1364(10) .081(4)
C(24) .2515(10) .2173(6) .1318(9) .066(4)
C(25) .3176(10) .1689(7) .2163(9) .067(4)
C(26) .4004(11) .2102(9) .2947(11) .090(5)
C(27) .4127(13) .2856(9) .2896(13) .097(6)
H(6) -.1152(11) .2094(7) .3678(10) .0800
H(7) -.2999(12) .2638(8) .3102(11) .0800
H(16) .4968(11) -.0198(7) -.1329(10) .0800
H(17) .4750(11) -.0404(7) -.3239(10) .0800
H(1)a -.4878(14) .1661(9) -.1157(14) .0800
H(1)b -.4881(14) .2091(9) .0020(14) .0800
H(1)c -.4724(14) .1184(9) -.0022(14) .0800
H(26) .4470(11) .1818(9) .3525(11) .0800
H(27) .4712(13) .3106(9) .3418(13) .0800
H(2)a -.2864(12) .1345(8) -.0816(11) .0800
H(2)b -.3021(12) .2251(8) -.0775(11) .0800
H(11)a .0490(17) .1063(11) -.5109(15) .0800
H(11)b .1855(17) .0742(11) -.5079(15) .0800
H(11)c .1526(17) .1463(11) -.4331(15) .0800
H(12)a .0277(14) .0681(8) -.3261(13) .0800
H(12)b .0606(14) -.0040(8) -.4008(13) .0800
H(21)a .050(2) .4112(16) .042(2) .0800
H(21)b .112(2) .4049(16) .165(2) 800
H(21)c .029(2) .3367(16) .115(2) .0800
H(22)a .1755(14) .3257(9) -.0090(12) .0800
H(22)b .2584(14) .3939(9) .0404(12) .0800

loop_
_geom_angle_atom_site_label_1
_geom_angle_atom_site_label_2
_geom_angle_atom_site_label_3
_geom_angle
_geom_angle_publ_flag
O(2) Bi O(1) 69.6(2) yes
O(11) Bi O(1) 72.6(3) yes
O(11) Bi O(2) 139.2(2) yes
O(12) Bi O(1) 142.8(3) yes
O(12) Bi O(2) 144.5(2) yes
O(12) Bi O(11) 70.3(2) yes
O(21) Bi O(1) 85.3(3) yes
O(21) Bi O(2) 79.4(3) yes
O(21) Bi O(11) 82.8(3) yes
O(21) Bi O(12) 88.3(3) yes
O(22) Bi O(1) 139.1(3) yes
O(22) Bi O(2) 73.3(3) yes
O(22) Bi O(11) 133.8(3) yes
O(22) Bi O(12) 71.2(3) yes
O(22) Bi O(21) 71.4(3) yes
C(4) O(1) Bi 117.6(6) yes
C(5) O(2) Bi 113.0(7) yes
C(7) O(3) C(3) 119.3(9) yes
C(3) C(2) C(1) 118.1(13) yes
C(2) C(3) O(3) 110.7(10) yes
C(4) C(3) O(3) 123.1(10) no
C(4) C(3) C(2) 126.1(12) yes
C(3) C(4) O(1) 123.2(10) no
C(5) C(4) O(1) 119.6(9) no
C(5) C(4) C(3) 117.2(11) no
C(4) C(5) O(2) 119.3(11) no
C(6) C(5) O(2) 123.6(10) yes
C(6) C(5) C(4) 117.1(10) no
C(7) C(6) C(5) 120.3(11) no
C(6) C(7) O(3) 123.0(12) no
C(14) O(11) Bi 117.0(6) no
C(15) O(12) Bi 113.4(6) no
C(17) O(13) C(13) 119.9(9) no
C(13) C(12) C(11) 112.3(13) yes
C(12) C(13) O(13) 113.3(11) yes
C(14) C(13) O(13) 120.7(10) no
C(14) C(13) C(12) 126.0(13) yes
C(13) C(14) O(11) 122.1(10) no
C(15) C(14) O(11) 118.7(9) no
C(15) C(14) C(13) 119.2(12) no
C(14) C(15) O(12) 119.7(10) no
C(16) C(15) O(12) 123.0(9) no
C(16) C(15) C(14) 117.2(9) no
C(17) C(16) C(15) 120.7(11) no
C(16) C(17) O(13) 122.3(11) no
C(24) O(21) Bi 119.0(6) no
C(25) O(22) Bi 108.0(6) no
C(27) O(23) C(23) 118.0(10) no
C(23) C(22) C(21) 113.8(16) yes
C(22) C(23) O(23) 111.3(11) yes
C(24) C(23) O(23) 123.9(12) no
C(24) C(23) C(22) 124.8(12) yes
C(23) C(24) O(21) 122.1(11) no
C(25) C(24) O(21) 119.5(9) no
C(25) C(24) C(23) 118.4(11) no
C(24) C(25) O(22) 120.9(9) no
C(26) C(25) O(22) 124.0(11) yes
C(26) C(25) C(24) 115.0(11) yes
C(27) C(26) C(25) 121.5(14) no
C(26) C(27) O(23) 123.1(12) no
H(1)b C(1) H(1)a 109.5 no
H(1)c C(1) H(1)a 109.5 no
H(1)c C(1) H(1)b 109.5 no
C(2) C(1) H(1)a 110.1(9) no
C(2) C(1) H(1)b 108.4(9) no
C(2) C(1) H(1)c 109.9(9) no
H(2)a C(2) C(1) 106.3(9) no
H(2)b C(2) C(1) 107.8(9) no
H(2)b C(2) H(2)a 109.5 no
C(3) C(2) H(2)a 107.5(7) no
C(3) C(2) H(2)b 107.5(7) no
H(6) C(6) C(5) 119.9(6) no
C(7) C(6) H(6) 119.8(8) no
H(7) C(7) O(3) 118.8(7) no
H(7) C(7) C(6) 118.3(8) no
H(11)b C(11) H(11)a 109.5 no
H(11)c C(11) H(11)a 109.5 no
H(11)c C(11) H(11)b 109.5 no
C(12) C(11) H(11)a 108.5(10) no
C(12) C(11) H(11)b 109.8(10) no
C(12) C(11) H(11)c 110.2(11) no
H(12)a C(12) C(11) 108.7(10) no
H(12)b C(12) C(11) 109.2(11) no
H(12)b C(12) H(12)a 109.5 no
C(13) C(12) H(12)a 108.3(8) no
C(13) C(12) H(12)b 108.9(7) no
H(16) C(16) C(15) 119.7(6) no
C(17) C(16) H(16) 119.6(8) no
H(17) C(17) O(13) 118.7(6) no
H(17) C(17) C(16) 119.0(8) no
H(21)b C(21) H(21)a 109.5 no
H(21)c C(21) H(21)a 109.5 no
H(21)c C(21) H(21)b 109.5 no
C(22) C(21) H(21)a 108.5(13) no
C(22) C(21) H(21)b 101.6(13) no
C(22) C(21) H(21)c 118.0(13) no
H(22)a C(22) C(21) 99.9(13) no
H(22)b C(22) H(22)a 109.5 no
C(23) C(22) H(22)a 107.1(7) no
C(23) C(22) H(22)b 109.7(8) no
H(26) C(26) C(25) 119.4(8) no
C(27) C(26) H(26) 119.1(9) no
H(27) C(27) O(23) 118.2(7) no
H(27) C(27) C(26) 118.6(9) no

loop_
_geom_bond_atom_site_label_1
_geom_bond_atom_site_label_2
_geom_bond_site_symmetry_1
_geom_bond_site_symmetry_2
_geom_bond_distance
_geom_bond_publ_flag
O(1) Bi . . 2.250(7) yes
O(2) Bi . . 2.469(8) yes
O(11) Bi . . 2.233(7) yes
O(12) Bi . . 2.420(8) yes
O(21) Bi . . 2.124(7) yes
O(22) Bi . . 2.518(7) yes
C(4) O(1) . . 1.314(13) yes
C(5) O(2) . . 1.238(12) yes
C(3) O(3) . . 1.354(14) yes
C(7) O(3) . . 1.331(14) yes
C(2) C(1) . . 1.450(18) yes
C(3) C(2) . . 1.489(16) yes
C(4) C(3) . . 1.363(15) yes
C(5) C(4) . . 1.445(14) yes
C(6) C(5) . . 1.420(16) yes
C(7) C(6) . . 1.326(16) yes
C(14) O(11) . . 1.346(14) yes
C(15) O(12) . . 1.258(11) yes
C(13) O(13) . . 1.364(15) yes
C(17) O(13) . . 1.328(13) yes
C(12) C(11) . . 1.47(2) yes
C(13) C(12) . . 1.475(17) yes
C(14) C(13) . . 1.358(15) yes
C(15) C(14) . . 1.412(13) yes
C(16) C(15) . . 1.400(15) yes
C(17) C(16) . . 1.319(15) yes
C(24) O(21) . . 1.317(11) yes
C(25) O(22) . . 1.240(12) yes
C(23) O(23) . . 1.342(14) yes
C(27) O(23) . . 1.341(16) yes
C(22) C(21) . . 1.38(3) yes
C(23) C(22) . . 1.495(17) yes
C(24) C(23) . . 1.330(14) yes
C(25) C(24) . . 1.440(14) yes
C(26) C(25) . . 1.424(14) yes
C(27) C(26) . . 1.290(19) yes
H(1)a C(1) . . 0.950 no
H(1)b C(1) . . 0.950 no
H(1)c C(1) . . 0.950 no
H(2)a C(2) . . 0.950 no
H(2)b C(2) . . 0.950 no
H(6) C(6) . . 0.950 no
H(7) C(7) . . 0.950 no
H(11)a C(11) . . 0.950 no
H(11)b C(11) . . 0.950 no
H(11)c C(11) . . 0.950 no
H(12)a C(12) . . 0.950 no
H(12)b C(12) . . 0.950 no
H(16) C(16) . . 0.950 no
H(17) C(17) . . 0.950 no
H(21)a C(21) . . 0.950 no
H(21)b C(21) . . 0.950 no
H(21)c C(21) . . 0.950 no
H(22)a C(22) . . 0.950 no
H(22)b C(22) . . 0.950 no
H(26) C(26) . . 0.950 no
H(27) C(27) . . 0.950 no
Bi Bi . 3_555 3.792(2) yes
Bi O(1) . 3_555 3.126(7) yes
